data_1546354
loop_
_publ_author_name
'Luo, Jie'
'Liu, Yannan'
'Zhao, Xiaodan'

_publ_section_title
;
 Chiral Selenide-Catalyzed Enantioselective Construction of Saturated
 Trifluoromethylthiolated Azaheterocycles
;
_journal_name_full 'Organic Letters'
_journal_paper_doi 10.1021/acs.orglett.7b01392
_journal_year 2017
_chemical_absolute_configuration unk
_chemical_formula_moiety 'C13 H15 F3 N2 O4 S2'
_chemical_formula_sum 'C13 H15 F3 N2 O4 S2'
_chemical_formula_weight 384.40
_space_group_crystal_system orthorhombic
_space_group_IT_number 19
_space_group_name_Hall 'P 2ac 2ab'
_space_group_name_H-M_alt 'P 21 21 21'
_symmetry_Int_Tables_number 19
_symmetry_space_group_name_Hall 'P 2ac 2ab'
_symmetry_space_group_name_H-M 'P 21 21 21'
_atom_sites_solution_primary iterative
_audit_creation_date 2017-03-22
_audit_creation_method
;
Olex2 1.2
(compiled 2017.01.04 svn.r3372 for OlexSys, GUI svn.r5292)
;
_cell_angle_alpha 90
_cell_angle_beta 90
_cell_angle_gamma 90
_cell_formula_units_Z 4
_cell_length_a 6.3432(2)
_cell_length_b 12.8646(6)
_cell_length_c 20.0976(8)
_cell_measurement_reflns_used 1955
_cell_measurement_temperature 298
_cell_measurement_theta_max 23.4760
_cell_measurement_theta_min 3.4320
_cell_volume 1640.02(11)
_computing_cell_refinement
;
CrysAlisPro, Agilent Technologies,
Version 1.171.36.28 (release 01-02-2013 CrysAlis171 .NET)
(compiled Feb  1 2013,16:14:44)
;
_computing_data_collection
;
CrysAlisPro, Agilent Technologies,
Version 1.171.36.28 (release 01-02-2013 CrysAlis171 .NET)
(compiled Feb  1 2013,16:14:44)
;
_computing_data_reduction
;
CrysAlisPro, Agilent Technologies,
Version 1.171.36.28 (release 01-02-2013 CrysAlis171 .NET)
(compiled Feb  1 2013,16:14:44)
;
_computing_molecular_graphics 'Olex2 (Dolomanov et al., 2009)'
_computing_publication_material 'Olex2 (Dolomanov et al., 2009)'
_computing_structure_refinement 'olex2.refine (Bourhis et al., 2015)'
_computing_structure_solution 'olex2.solve (Bourhis et al., 2015)'
_diffrn_ambient_temperature 298
_diffrn_detector_area_resol_mean 16.0855
_diffrn_measured_fraction_theta_full 0.9979
_diffrn_measured_fraction_theta_max 0.9979
_diffrn_measurement_details
;
#__ type_ start__ end____ width___ exp.time_
  1 omega  -13.00   51.00   1.0000   70.0000
omega____ theta____ kappa____ phi______ frames
    -      -18.0610   57.0000  120.0000 64

#__ type_ start__ end____ width___ exp.time_
  2 omega  -87.00  -12.00   1.0000   70.0000
omega____ theta____ kappa____ phi______ frames
    -      -18.0610  -57.0000  150.0000 75

#__ type_ start__ end____ width___ exp.time_
  3 omega   56.00   83.00   1.0000   70.0000
omega____ theta____ kappa____ phi______ frames
    -       18.0610 -138.0000  -16.0000 27

#__ type_ start__ end____ width___ exp.time_
  4 omega    5.00   49.00   1.0000   70.0000
omega____ theta____ kappa____ phi______ frames
    -       18.0610  -99.0000  -30.0000 44
;
_diffrn_measurement_device_type 'Xcalibur, Sapphire3, Gemini ultra'
_diffrn_measurement_method '\w scans'
_diffrn_orient_matrix_UB_11 0.1082986000
_diffrn_orient_matrix_UB_12 0.0137049000
_diffrn_orient_matrix_UB_13 0.0002704000
_diffrn_orient_matrix_UB_21 0.0277288000
_diffrn_orient_matrix_UB_22 -0.0532366000
_diffrn_orient_matrix_UB_23 0.0027315000
_diffrn_orient_matrix_UB_31 0.0029992000
_diffrn_orient_matrix_UB_32 -0.0040654000
_diffrn_orient_matrix_UB_33 -0.0351908000
_diffrn_radiation_monochromator graphite
_diffrn_radiation_type 'Mo K\a'
_diffrn_radiation_wavelength 0.71073
_diffrn_reflns_av_R_equivalents 0.0310
_diffrn_reflns_av_unetI/netI 0.0520
_diffrn_reflns_limit_h_max 8
_diffrn_reflns_limit_h_min -7
_diffrn_reflns_limit_k_max 14
_diffrn_reflns_limit_k_min -17
_diffrn_reflns_limit_l_max 26
_diffrn_reflns_limit_l_min -25
_diffrn_reflns_number 6702
_diffrn_reflns_theta_full 24.9924
_diffrn_reflns_theta_max 24.99
_diffrn_reflns_theta_min 3.17
_diffrn_source 'Enhance (Mo) X-ray Source'
_exptl_absorpt_coefficient_mu 0.377
_exptl_absorpt_correction_T_max 1.00000
_exptl_absorpt_correction_T_min 0.86956
_exptl_absorpt_correction_type multi-scan
_exptl_absorpt_process_details
;
CrysAlisPro, Agilent Technologies,
Version 1.171.36.28 (release 01-02-2013 CrysAlis171 .NET)
(compiled Feb  1 2013,16:14:44)
Empirical absorption correction using spherical harmonics,
 implemented in SCALE3 ABSPACK scaling algorithm.
;
_exptl_crystal_colour colourless
_exptl_crystal_colour_primary colourless
_exptl_crystal_density_diffrn 1.5567
_exptl_crystal_description block
_exptl_crystal_F_000 793.5209
_exptl_crystal_size_max 0.05
_exptl_crystal_size_mid 0.04
_exptl_crystal_size_min 0.04
_refine_diff_density_max 0.3027
_refine_diff_density_min -0.2640
_refine_diff_density_rms 0.0613
_refine_ls_abs_structure_details 'Flack, H. D. (1983). Acta Cryst. A39, 876-881.'
_refine_ls_abs_structure_Flack 0.18(14)
_refine_ls_d_res_high 0.8411
_refine_ls_d_res_low 6.4323
_refine_ls_goodness_of_fit_ref 1.0667
_refine_ls_hydrogen_treatment constr
_refine_ls_matrix_type full
_refine_ls_number_constraints 25
_refine_ls_number_parameters 217
_refine_ls_number_reflns 2891
_refine_ls_number_restraints 0
_refine_ls_restrained_S_all 1.0667
_refine_ls_R_factor_all 0.0568
_refine_ls_R_factor_gt 0.0488
_refine_ls_shift/su_max 0.0000
_refine_ls_shift/su_mean 0.0000
_refine_ls_structure_factor_coef Fsqd
_refine_ls_weighting_details 'w=1/[\s^2^(Fo^2^)+(0.0590P)^2^+0.2280P] where P=(Fo^2^+2Fc^2^)/3'
_refine_ls_weighting_scheme calc
_refine_ls_wR_factor_gt 0.1125
_refine_ls_wR_factor_ref 0.1172
_reflns_Friedel_coverage 0.999
_reflns_limit_h_max 7
_reflns_limit_h_min -7
_reflns_limit_k_max 15
_reflns_limit_k_min -15
_reflns_limit_l_max 23
_reflns_limit_l_min -23
_reflns_number_gt 2579
_reflns_number_total 2891
_reflns_threshold_expression I>=2u(I)
_cod_data_source_file ol7b01392_si_003.cif
_cod_data_source_block exp_21168
_cod_original_sg_symbol_Hall ' P 2ac 2ab'
_cod_database_code 1546354
_reflns_odcompleteness_completeness 99.54
_reflns_odcompleteness_iscentric 1
_reflns_odcompleteness_theta 26.32
_olex2_refinement_description
;
1. Fixed Uiso
 At 1.2 times of:
  All C(H) groups, All C(H,H) groups
 At 1.5 times of:
  All C(H,H,H) groups
2.a Ternary CH refined with riding coordinates:
 C13(H13), C14(H14)
2.b Secondary CH2 refined with riding coordinates:
 C19(H19a,H19b), C20(H20a,H20b), C23(H23a,H23b)
2.c Aromatic/amide H refined with riding coordinates:
 C5(H5), C9(H9), C16(H16), C17(H17)
2.d Idealised Me refined as rotating group:
 C15(H15a,H15b,H15c)
;
_olex2_submission_special_instructions 'No special instructions were received'

loop_
_space_group_symop_id
_space_group_symop_operation_xyz
1 x,y,z
2 x+1/2,-y+1/2,-z
3 -x,y+1/2,-z+1/2
4 -x+1/2,-y,z+1/2

loop_
_atom_site_label
_atom_site_type_symbol
_atom_site_fract_x
_atom_site_fract_y
_atom_site_fract_z
_atom_site_U_iso_or_equiv
_atom_site_adp_type
_atom_site_occupancy
_atom_site_refinement_flags_posn
S1 S 0.35996(14) 0.27515(7) 0.68694(5) 0.0446(2) Uani 1.000000 .
S2 S 0.24851(17) 0.29020(8) 0.89328(5) 0.0585(3) Uani 1.000000 .
O4 O 0.2679(5) 0.17746(18) 0.70430(12) 0.0557(7) Uani 1.000000 .
O3 O 0.5799(4) 0.2825(2) 0.67334(14) 0.0640(8) Uani 1.000000 .
C5 C 0.0232(5) 0.2851(3) 0.60158(17) 0.0457(8) Uani 1.000000 .
H5 H -0.0386(5) 0.2353(3) 0.62889(17) 0.0548(10) Uiso 1.000000 R
N1 N -0.1097(6) 0.4425(2) 0.45207(15) 0.0524(8) Uani 1.000000 .
N2 N 0.3061(4) 0.3555(2) 0.74624(13) 0.0404(7) Uani 1.000000 .
O2 O -0.3008(5) 0.4329(3) 0.45322(15) 0.0720(9) Uani 1.000000 .
C9 C 0.2134(6) 0.4324(3) 0.51932(17) 0.0466(9) Uani 1.000000 .
H9 H 0.2758(6) 0.4802(3) 0.49074(17) 0.0559(10) Uiso 1.000000 R
O1 O -0.0121(5) 0.4855(3) 0.40817(14) 0.0804(10) Uani 1.000000 .
C11 C 0.2267(5) 0.3205(2) 0.61451(15) 0.0394(8) Uani 1.000000 .
F1 F 0.4122(6) 0.1499(3) 0.96570(18) 0.1239(13) Uani 1.000000 .
C13 C 0.0909(5) 0.3584(3) 0.77502(17) 0.0413(8) Uani 1.000000 .
H13 H -0.0105(5) 0.3480(3) 0.73885(17) 0.0496(10) Uiso 1.000000 R
C14 C 0.0510(5) 0.2765(3) 0.82733(16) 0.0435(8) Uani 1.000000 .
H14 H 0.0705(5) 0.2083(3) 0.80658(16) 0.0521(10) Uiso 1.000000 R
C15 C -0.1743(6) 0.2820(4) 0.8538(2) 0.0643(11) Uani 1.000000 .
H15a H -0.1961(16) 0.2275(16) 0.8857(12) 0.0965(17) Uiso 1.000000 GR
H15b H -0.1968(16) 0.3482(10) 0.8748(14) 0.0965(17) Uiso 1.000000 GR
H15c H -0.2718(6) 0.274(2) 0.8177(3) 0.0965(17) Uiso 1.000000 GR
C16 C -0.0851(6) 0.3245(3) 0.54806(17) 0.0460(9) Uani 1.000000 .
H16 H -0.2209(6) 0.3016(3) 0.53867(17) 0.0552(10) Uiso 1.000000 R
C17 C 0.3215(6) 0.3940(3) 0.57341(17) 0.0448(9) Uani 1.000000 .
H17 H 0.4574(6) 0.4171(3) 0.58246(17) 0.0538(10) Uiso 1.000000 R
C18 C 0.2608(9) 0.1606(4) 0.9216(3) 0.0775(13) Uani 1.000000 .
C19 C 0.2164(8) 0.5315(3) 0.7540(2) 0.0732(13) Uani 1.000000 .
H19a H 0.1489(8) 0.5451(3) 0.7116(2) 0.0879(16) Uiso 1.000000 R
H19b H 0.2574(8) 0.5972(3) 0.7739(2) 0.0879(16) Uiso 1.000000 R
C20 C 0.0714(7) 0.4723(3) 0.7994(2) 0.0591(11) Uani 1.000000 .
H20a H -0.0725(7) 0.4970(3) 0.7954(2) 0.0709(13) Uiso 1.000000 R
H20b H 0.1157(7) 0.4787(3) 0.8455(2) 0.0709(13) Uiso 1.000000 R
C21 C 0.0093(6) 0.3980(3) 0.50859(16) 0.0420(8) Uani 1.000000 .
F3 F 0.2937(11) 0.0933(3) 0.8773(2) 0.203(3) Uani 1.000000 .
C23 C 0.4042(6) 0.4618(3) 0.7453(2) 0.0557(10) Uani 1.000000 .
H23a H 0.5040(6) 0.4703(3) 0.7815(2) 0.0668(12) Uiso 1.000000 R
H23b H 0.4751(6) 0.4751(3) 0.7034(2) 0.0668(12) Uiso 1.000000 R
F2 F 0.0915(7) 0.1313(3) 0.9521(3) 0.174(2) Uani 1.000000 .

loop_
_atom_site_aniso_label
_atom_site_aniso_U_11
_atom_site_aniso_U_22
_atom_site_aniso_U_33
_atom_site_aniso_U_12
_atom_site_aniso_U_13
_atom_site_aniso_U_23
S1 0.0433(5) 0.0383(5) 0.0521(5) 0.0084(4) 0.0080(4) 0.0040(4)
S2 0.0615(6) 0.0551(6) 0.0589(5) -0.0131(6) -0.0098(5) 0.0125(5)
O4 0.0704(17) 0.0317(12) 0.0648(16) 0.0026(14) 0.0113(13) 0.0042(11)
O3 0.0437(13) 0.0745(19) 0.0738(17) 0.0145(15) 0.0102(12) 0.0137(16)
C5 0.052(2) 0.0371(18) 0.0476(18) -0.0075(19) 0.0097(16) -0.0002(17)
N1 0.065(2) 0.0419(18) 0.0504(18) -0.0105(18) -0.0052(17) -0.0046(15)
N2 0.0422(16) 0.0345(15) 0.0446(15) -0.0018(13) 0.0019(13) 0.0044(12)
O2 0.062(2) 0.077(2) 0.0772(19) 0.0034(17) -0.0153(16) 0.0028(17)
C9 0.053(2) 0.0411(19) 0.0462(18) -0.0042(19) 0.0087(17) 0.0043(16)
O1 0.088(2) 0.093(2) 0.0599(17) -0.024(2) -0.0051(17) 0.0220(17)
C11 0.0404(18) 0.0336(16) 0.0442(17) 0.0035(16) 0.0060(15) -0.0062(14)
F1 0.138(3) 0.119(3) 0.114(2) 0.007(3) -0.045(2) 0.052(2)
C13 0.040(2) 0.0356(18) 0.0482(19) 0.0047(16) -0.0014(15) -0.0028(15)
C14 0.0420(18) 0.0384(18) 0.050(2) -0.0072(18) 0.0041(15) -0.0043(16)
C15 0.045(2) 0.074(3) 0.073(3) -0.007(2) 0.0059(19) -0.001(2)
C16 0.044(2) 0.0380(19) 0.056(2) -0.0045(17) 0.0057(17) -0.0073(17)
C17 0.042(2) 0.040(2) 0.0519(19) -0.0048(17) 0.0078(17) -0.0002(16)
C18 0.092(4) 0.060(3) 0.080(3) 0.004(3) -0.009(3) 0.018(3)
C19 0.097(4) 0.031(2) 0.092(3) 0.001(2) -0.016(3) 0.006(2)
C20 0.061(3) 0.038(2) 0.078(3) 0.0133(19) -0.000(2) -0.002(2)
C21 0.048(2) 0.0327(18) 0.0457(19) -0.0004(17) 0.0004(16) -0.0061(15)
F3 0.374(8) 0.098(3) 0.138(3) 0.137(4) -0.074(4) -0.028(3)
C23 0.068(3) 0.044(2) 0.055(2) -0.023(2) -0.002(2) -0.0025(17)
F2 0.125(3) 0.120(3) 0.275(6) -0.030(3) 0.006(4) 0.126(4)

loop_
_atom_type_symbol
_atom_type_scat_dispersion_real
_atom_type_scat_dispersion_imag
_atom_type_scat_Cromer_Mann_a1
_atom_type_scat_Cromer_Mann_a2
_atom_type_scat_Cromer_Mann_a3
_atom_type_scat_Cromer_Mann_a4
_atom_type_scat_Cromer_Mann_b1
_atom_type_scat_Cromer_Mann_b2
_atom_type_scat_Cromer_Mann_b3
_atom_type_scat_Cromer_Mann_b4
_atom_type_scat_Cromer_Mann_c
_atom_type_scat_source
_atom_type_scat_dispersion_source
C 0.00347 0.00161 2.31000 1.02000 1.58860 0.86500 20.84390 10.20750 0.56870 51.65120 0.215599998832 'International Tables Volume C Table 6.1.1.4 (pp. 500-502)' 'Henke, Gullikson and Davis, At. Data and Nucl. Data Tables, 1993, 54, 2'
F 0.01794 0.01033 3.53920 2.64120 1.51700 1.02430 10.28250 4.29440 0.26150 26.14760 0.277599990368 'International Tables Volume C Table 6.1.1.4 (pp. 500-502)' 'Henke, Gullikson and Davis, At. Data and Nucl. Data Tables, 1993, 54, 2'
H 0.00000 0.00000 0.49300 0.32291 0.14019 0.04081 10.51090 26.12570 3.14236 57.79970 0.0030380000826 'International Tables Volume C Table 6.1.1.4 (pp. 500-502)' 'Henke, Gullikson and Davis, At. Data and Nucl. Data Tables, 1993, 54, 2'
O 0.01158 0.00611 3.04850 2.28680 1.54630 0.86700 13.27710 5.70110 0.32390 32.90890 0.250800013542 'International Tables Volume C Table 6.1.1.4 (pp. 500-502)' 'Henke, Gullikson and Davis, At. Data and Nucl. Data Tables, 1993, 54, 2'
N 0.00653 0.00323 12.21260 3.13220 2.01250 1.16630 0.00570 9.89330 28.99750 0.58260 -11.5290002823 'International Tables Volume C Table 6.1.1.4 (pp. 500-502)' 'Henke, Gullikson and Davis, At. Data and Nucl. Data Tables, 1993, 54, 2'
S 0.12424 0.12443 6.90530 5.20340 1.43790 1.58630 1.46790 22.21510 0.25360 56.17200 0.866900026798 'International Tables Volume C Table 6.1.1.4 (pp. 500-502)' 'Henke, Gullikson and Davis, At. Data and Nucl. Data Tables, 1993, 54, 2'

loop_
_geom_angle_atom_site_label_1
_geom_angle_atom_site_label_2
_geom_angle_atom_site_label_3
_geom_angle
O3 S1 O4 120.36(18)
N2 S1 O4 107.25(15)
N2 S1 O3 107.84(17)
C11 S1 O4 107.06(17)
C11 S1 O3 106.62(16)
C11 S1 N2 107.05(14)
C18 S2 C14 100.0(2)
C11 C5 H5 120.4(2)
C16 C5 H5 120.4(2)
C16 C5 C11 119.3(3)
O1 N1 O2 124.7(4)
C21 N1 O2 117.0(3)
C21 N1 O1 118.3(3)
C13 N2 S1 119.9(2)
C23 N2 S1 119.1(2)
C23 N2 C13 111.3(3)
C17 C9 H9 120.9(2)
C21 C9 H9 120.9(2)
C21 C9 C17 118.3(3)
C5 C11 S1 119.0(3)
C17 C11 S1 120.2(3)
C17 C11 C5 120.8(3)
H13 C13 N2 108.14(17)
C14 C13 N2 114.1(3)
C14 C13 H13 108.14(18)
C20 C13 N2 102.8(3)
C20 C13 H13 108.1(2)
C20 C13 C14 115.2(3)
C13 C14 S2 108.8(2)
H14 C14 S2 107.94(12)
H14 C14 C13 107.94(18)
C15 C14 S2 112.5(2)
C15 C14 C13 111.5(3)
C15 C14 H14 107.9(2)
H15a C15 C14 109.5
H15b C15 C14 109.5
H15b C15 H15a 109.5
H15c C15 C14 109.5
H15c C15 H15a 109.5
H15c C15 H15b 109.5
H16 C16 C5 120.4(2)
C21 C16 C5 119.3(3)
C21 C16 H16 120.4(2)
C11 C17 C9 119.8(3)
H17 C17 C9 120.1(2)
H17 C17 C11 120.1(2)
F1 C18 S2 110.5(4)
F3 C18 S2 115.4(4)
F3 C18 F1 106.5(5)
F2 C18 S2 113.1(4)
F2 C18 F1 104.9(4)
F2 C18 F3 105.8(6)
H19b C19 H19a 108.9
C20 C19 H19a 110.8(2)
C20 C19 H19b 110.8(2)
C23 C19 H19a 110.8(2)
C23 C19 H19b 110.8(2)
C23 C19 C20 104.7(3)
C19 C20 C13 103.7(3)
H20a C20 C13 111.0(2)
H20a C20 C19 111.0(2)
H20b C20 C13 111.0(2)
H20b C20 C19 111.0(2)
H20b C20 H20a 109.0
C9 C21 N1 118.2(3)
C16 C21 N1 119.2(3)
C16 C21 C9 122.6(3)
C19 C23 N2 102.3(3)
H23a C23 N2 111.31(19)
H23a C23 C19 111.3(2)
H23b C23 N2 111.31(19)
H23b C23 C19 111.3(2)
H23b C23 H23a 109.2

loop_
_geom_bond_atom_site_label_1
_geom_bond_atom_site_label_2
_geom_bond_distance
S1 O4 1.429(3)
S1 O3 1.425(3)
S1 N2 1.615(3)
S1 C11 1.781(3)
S2 C14 1.832(3)
S2 C18 1.763(5)
C5 H5 0.9300
C5 C11 1.393(5)
C5 C16 1.373(5)
N1 O2 1.218(4)
N1 O1 1.212(4)
N1 C21 1.479(5)
N2 C13 1.483(4)
N2 C23 1.503(5)
C9 H9 0.9300
C9 C17 1.377(5)
C9 C21 1.385(5)
C11 C17 1.392(5)
F1 C18 1.314(6)
C13 H13 0.9800
C13 C14 1.510(5)
C13 C20 1.550(5)
C14 H14 0.9800
C14 C15 1.527(5)
C15 H15a 0.9600
C15 H15b 0.9600
C15 H15c 0.9600
C16 H16 0.9300
C16 C21 1.372(5)
C17 H17 0.9300
C18 F3 1.260(6)
C18 F2 1.293(6)
C19 H19a 0.9700
C19 H19b 0.9700
C19 C20 1.503(6)
C19 C23 1.501(6)
C20 H20a 0.9700
C20 H20b 0.9700
C23 H23a 0.9700
C23 H23b 0.9700
